data_2227588
loop_
_publ_author_name
'Anuradha, N.'
'Thiruvalluvar, A.'
'Chitra, S.'
'Pandiarajan, K.'
'Butcher, R. J.'

_publ_section_title
;
 1-(6-Methyl-4-phenyl-2-sulfanylidene-1,2,3,4-tetrahydropyrimidin-5-yl)ethanone
;
_journal_coeditor_code HG2697
_journal_issue 9
_journal_name_full 'Acta Crystallographica Section E'
_journal_page_first o2280
_journal_paper_doi 10.1107/S1600536810031296
_journal_volume 66
_journal_year 2010
_chemical_formula_iupac 'C13 H14 N2 O S'
_chemical_formula_moiety 'C13 H14 N2 O S'
_chemical_formula_structural 'C13 H14 N2 O S'
_chemical_formula_sum 'C13 H14 N2 O S'
_chemical_formula_weight 246.33
_chemical_melting_point 523.5
_chemical_name_common Dihydropyrimidin-2(1H)-thione
_chemical_name_systematic
;
1-(6-Methyl-4-phenyl-2-sulfanylidene-1,2,3,4-tetrahydropyrimidin-5-yl)ethanone
;
_space_group_IT_number 14
_symmetry_cell_setting monoclinic
_symmetry_space_group_name_Hall '-P 2ybc'
_symmetry_space_group_name_H-M 'P 1 21/c 1'
_atom_sites_solution_hydrogens geom
_atom_sites_solution_primary direct
_atom_sites_solution_secondary difmap
_cell_angle_alpha 90
_cell_angle_beta 94.401(12)
_cell_angle_gamma 90
_cell_formula_units_Z 4
_cell_length_a 7.8849(10)
_cell_length_b 7.2054(5)
_cell_length_c 21.555(3)
_cell_measurement_reflns_used 3041
_cell_measurement_temperature 295(2)
_cell_measurement_theta_max 77.1292
_cell_measurement_theta_min 5.6224
_cell_volume 1221.0(2)
_computing_cell_refinement 'CrysAlis Pro (Oxford Diffraction, 2010)'
_computing_data_collection 'CrysAlis Pro (Oxford Diffraction, 2010)'
_computing_data_reduction 'CrysAlis Pro (Oxford Diffraction, 2010)'
_computing_molecular_graphics 'ORTEP-3 (Farrugia, 1997)'
_computing_publication_material 'PLATON (Spek, 2009)'
_computing_structure_refinement 'SHELXL97 (Sheldrick, 2008)'
_computing_structure_solution 'SIR2002 (Burla <i>et al.</i>, 2003)'
_diffrn_ambient_temperature 295(2)
_diffrn_detector_area_resol_mean 10.5081
_diffrn_measured_fraction_theta_full 0.980
_diffrn_measured_fraction_theta_max 0.980
_diffrn_measurement_device_type 'Oxford Diffraction Xcalibur Ruby Gemini'
_diffrn_measurement_method '\w scans'
_diffrn_radiation_monochromator graphite
_diffrn_radiation_source 'Enhance (Cu) X-ray Source'
_diffrn_radiation_type CuK\a
_diffrn_radiation_wavelength 1.54184
_diffrn_reflns_av_R_equivalents 0.0293
_diffrn_reflns_av_sigmaI/netI 0.0211
_diffrn_reflns_limit_h_max 9
_diffrn_reflns_limit_h_min -9
_diffrn_reflns_limit_k_max 9
_diffrn_reflns_limit_k_min -5
_diffrn_reflns_limit_l_max 27
_diffrn_reflns_limit_l_min -24
_diffrn_reflns_number 4776
_diffrn_reflns_theta_full 77.30
_diffrn_reflns_theta_max 77.30
_diffrn_reflns_theta_min 5.63
_exptl_absorpt_coefficient_mu 2.227
_exptl_absorpt_correction_T_max 1.00000
_exptl_absorpt_correction_T_min 0.30721
_exptl_absorpt_correction_type multi-scan
_exptl_absorpt_process_details
;
(CrysAlis Pro; Oxford Diffraction, 2010)
;
_exptl_crystal_colour colourless
_exptl_crystal_density_diffrn 1.340
_exptl_crystal_density_method 'Not Measured'
_exptl_crystal_description prism
_exptl_crystal_F_000 520
_exptl_crystal_size_max 0.44
_exptl_crystal_size_mid 0.31
_exptl_crystal_size_min 0.16
_refine_diff_density_max 0.620
_refine_diff_density_min -0.303
_refine_ls_extinction_method none
_refine_ls_goodness_of_fit_ref 1.218
_refine_ls_hydrogen_treatment mixed
_refine_ls_matrix_type full
_refine_ls_number_parameters 164
_refine_ls_number_reflns 2531
_refine_ls_number_restraints 0
_refine_ls_restrained_S_all 1.218
_refine_ls_R_factor_all 0.0871
_refine_ls_R_factor_gt 0.0807
_refine_ls_shift/su_max 0.001
_refine_ls_shift/su_max_lt 0.001
_refine_ls_shift/su_mean 0.000
_refine_ls_structure_factor_coef Fsqd
_refine_ls_weighting_details 'calc w=1/[\s^2^(Fo^2^)+(0.0912P)^2^+1.9142P] where P=(Fo^2^+2Fc^2^)/3'
_refine_ls_weighting_scheme calc
_refine_ls_wR_factor_gt 0.2313
_refine_ls_wR_factor_ref 0.2358
_reflns_number_gt 2226
_reflns_number_total 2531
_reflns_threshold_expression I>2\s(I)
_cod_data_source_file hg2697.cif
_cod_data_source_block I
_cod_original_sg_symbol_H-M 'P 21/c'
_cod_database_code 2227588
_cod_database_fobs_code 2227588

loop_
_symmetry_equiv_pos_site_id
_symmetry_equiv_pos_as_xyz
1 x,y,z
2 -x,1/2+y,1/2-z
3 -x,-y,-z
4 x,1/2-y,1/2+z

loop_
_atom_site_aniso_label
_atom_site_aniso_U_11
_atom_site_aniso_U_22
_atom_site_aniso_U_33
_atom_site_aniso_U_12
_atom_site_aniso_U_13
_atom_site_aniso_U_23
S2 0.0612(7) 0.0456(6) 0.0530(6) -0.0106(5) -0.0089(4) -0.0029(4)
O15 0.128(3) 0.0362(17) 0.065(2) 0.0011(19) -0.007(2) -0.0031(14)
N1 0.070(2) 0.0316(17) 0.0496(18) -0.0030(16) -0.0112(15) 0.0024(14)
N3 0.0482(17) 0.0417(18) 0.0448(17) -0.0042(14) -0.0101(13) 0.0047(14)
C2 0.0420(18) 0.041(2) 0.049(2) -0.0012(15) -0.0037(15) -0.0004(16)
C4 0.049(2) 0.0365(19) 0.0455(19) -0.0013(15) -0.0050(15) 0.0027(15)
C5 0.0472(19) 0.0370(19) 0.0447(19) 0.0005(15) -0.0002(15) 0.0012(15)
C6 0.053(2) 0.041(2) 0.0433(19) -0.0006(17) -0.0027(15) 0.0009(16)
C15 0.069(3) 0.036(2) 0.050(2) -0.0061(18) 0.0050(18) -0.0008(16)
C16 0.123(5) 0.055(3) 0.058(3) -0.021(3) -0.015(3) -0.006(2)
C41 0.0477(19) 0.045(2) 0.0390(17) 0.0012(16) -0.0063(14) 0.0027(15)
C42 0.062(3) 0.050(2) 0.063(3) 0.004(2) 0.001(2) 0.005(2)
C43 0.055(3) 0.075(3) 0.072(3) 0.013(2) 0.005(2) -0.001(3)
C44 0.048(2) 0.093(4) 0.057(2) -0.008(2) 0.0027(19) 0.005(3)
C45 0.061(3) 0.068(3) 0.055(2) -0.014(2) -0.002(2) 0.003(2)
C46 0.060(2) 0.052(2) 0.052(2) -0.006(2) 0.0009(18) 0.0023(18)
C61 0.087(3) 0.044(2) 0.048(2) -0.005(2) -0.007(2) 0.0057(18)

loop_
_atom_site_type_symbol
_atom_site_label
_atom_site_fract_x
_atom_site_fract_y
_atom_site_fract_z
_atom_site_U_iso_or_equiv
_atom_site_thermal_displace_type
_atom_site_calc_flag
_atom_site_refinement_flags
_atom_site_occupancy
S S2 0.49206(14) -0.24803(15) 0.06167(5) 0.0540(4) Uani d . 1.000
O O15 0.7124(6) 0.5124(5) 0.21330(16) 0.0771(13) Uani d . 1.000
N N1 0.6473(5) -0.1160(5) 0.16583(16) 0.0512(11) Uani d . 1.000
N N3 0.5890(4) 0.0977(5) 0.08897(16) 0.0456(10) Uani d . 1.000
C C2 0.5819(5) -0.0771(5) 0.10664(18) 0.0444(11) Uani d . 1.000
C C4 0.6849(5) 0.2449(5) 0.12284(18) 0.0441(11) Uani d . 1.000
C C5 0.7078(5) 0.1972(5) 0.19220(17) 0.0432(11) Uani d . 1.000
C C6 0.6954(5) 0.0179(6) 0.21040(18) 0.0461(11) Uani d . 1.000
C C15 0.7438(6) 0.3575(6) 0.23320(19) 0.0516(14) Uani d . 1.000
C C16 0.8242(9) 0.3391(8) 0.2982(2) 0.080(2) Uani d . 1.000
C C41 0.8574(5) 0.2795(5) 0.09762(17) 0.0444(11) Uani d . 1.000
C C42 0.9599(6) 0.1317(7) 0.0816(2) 0.0585(16) Uani d . 1.000
C C43 1.1194(6) 0.1664(8) 0.0619(2) 0.0673(17) Uani d . 1.000
C C44 1.1803(6) 0.3452(9) 0.0582(2) 0.0661(16) Uani d . 1.000
C C45 1.0782(6) 0.4909(8) 0.0726(2) 0.0617(16) Uani d . 1.000
C C46 0.9178(6) 0.4592(7) 0.0921(2) 0.0548(12) Uani d . 1.000
C C61 0.7244(7) -0.0627(6) 0.27457(19) 0.0603(14) Uani d . 1.000
H H1 0.642(7) -0.225(8) 0.173(2) 0.061(15) Uiso d . 1.000
H H3 0.565(5) 0.118(6) 0.049(2) 0.047(11) Uiso d . 1.000
H H4 0.61861 0.35972 0.11825 0.0528 Uiso calc R 1.000
H H16A 0.86487 0.45818 0.31279 0.1193 Uiso calc R 1.000
H H16B 0.91778 0.25375 0.29855 0.1193 Uiso calc R 1.000
H H16C 0.74161 0.29367 0.32496 0.1193 Uiso calc R 1.000
H H42 0.92086 0.01038 0.08427 0.0701 Uiso calc R 1.000
H H43 1.18682 0.06759 0.05095 0.0807 Uiso calc R 1.000
H H44 1.28923 0.36677 0.04607 0.0796 Uiso calc R 1.000
H H45 1.11727 0.61201 0.06913 0.0739 Uiso calc R 1.000
H H46 0.84985 0.55915 0.10164 0.0657 Uiso calc R 1.000
H H61A 0.84360 -0.05933 0.28748 0.0904 Uiso calc R 1.000
H H61B 0.68524 -0.18890 0.27422 0.0904 Uiso calc R 1.000
H H61C 0.66278 0.00853 0.30303 0.0904 Uiso calc R 1.000

loop_
_atom_type_symbol
_atom_type_description
_atom_type_scat_dispersion_real
_atom_type_scat_dispersion_imag
_atom_type_scat_source
S S 0.3331 0.5567 'International Tables Vol C Tables 4.2.6.8 and 6.1.1.4'
O O 0.0492 0.0322 'International Tables Vol C Tables 4.2.6.8 and 6.1.1.4'
N N 0.0311 0.0180 'International Tables Vol C Tables 4.2.6.8 and 6.1.1.4'
H H 0.0000 0.0000 'International Tables Vol C Tables 4.2.6.8 and 6.1.1.4'
C C 0.0181 0.0091 'International Tables Vol C Tables 4.2.6.8 and 6.1.1.4'

loop_
_geom_angle_atom_site_label_1
_geom_angle_atom_site_label_2
_geom_angle_atom_site_label_3
_geom_angle_site_symmetry_1
_geom_angle_site_symmetry_2
_geom_angle_site_symmetry_3
_geom_angle
_geom_angle_publ_flag
C2 N1 C6 . . . 124.4(3) no
C2 N3 C4 . . . 125.4(3) no
C2 N1 H1 . . . 111(3) no
C6 N1 H1 . . . 124(3) no
C2 N3 H3 . . . 116(3) no
C4 N3 H3 . . . 116(3) no
S2 C2 N1 . . . 119.8(3) no
S2 C2 N3 . . . 123.8(3) no
N1 C2 N3 . . . 116.4(3) no
N3 C4 C5 . . . 110.0(3) no
C5 C4 C41 . . . 110.1(3) no
N3 C4 C41 . . . 112.4(3) no
C4 C5 C6 . . . 119.4(3) no
C4 C5 C15 . . . 114.5(3) no
C6 C5 C15 . . . 126.2(4) no
C5 C6 C61 . . . 128.7(4) no
N1 C6 C5 . . . 118.8(4) no
N1 C6 C61 . . . 112.4(4) no
O15 C15 C16 . . . 118.1(4) no
C5 C15 C16 . . . 122.8(4) no
O15 C15 C5 . . . 119.0(4) no
C4 C41 C42 . . . 120.9(3) no
C4 C41 C46 . . . 120.3(3) no
C42 C41 C46 . . . 118.8(4) no
C41 C42 C43 . . . 119.7(5) no
C42 C43 C44 . . . 121.1(5) no
C43 C44 C45 . . . 119.2(5) no
C44 C45 C46 . . . 120.6(5) no
C41 C46 C45 . . . 120.6(5) no
N3 C4 H4 . . . 108.00 no
C5 C4 H4 . . . 108.00 no
C41 C4 H4 . . . 108.00 no
C15 C16 H16A . . . 109.00 no
C15 C16 H16B . . . 109.00 no
C15 C16 H16C . . . 110.00 no
H16A C16 H16B . . . 109.00 no
H16A C16 H16C . . . 109.00 no
H16B C16 H16C . . . 109.00 no
C41 C42 H42 . . . 120.00 no
C43 C42 H42 . . . 120.00 no
C42 C43 H43 . . . 119.00 no
C44 C43 H43 . . . 119.00 no
C43 C44 H44 . . . 120.00 no
C45 C44 H44 . . . 120.00 no
C44 C45 H45 . . . 120.00 no
C46 C45 H45 . . . 120.00 no
C41 C46 H46 . . . 120.00 no
C45 C46 H46 . . . 120.00 no
C6 C61 H61A . . . 110.00 no
C6 C61 H61B . . . 109.00 no
C6 C61 H61C . . . 109.00 no
H61A C61 H61B . . . 109.00 no
H61A C61 H61C . . . 109.00 no
H61B C61 H61C . . . 109.00 no

loop_
_geom_bond_atom_site_label_1
_geom_bond_atom_site_label_2
_geom_bond_site_symmetry_1
_geom_bond_site_symmetry_2
_geom_bond_distance
_geom_bond_publ_flag
S2 C2 . . 1.689(4) no
O15 C15 . . 1.214(6) no
N1 C2 . . 1.368(5) no
N1 C6 . . 1.394(5) no
N3 C2 . . 1.318(5) no
N3 C4 . . 1.465(5) no
N1 H1 . . 0.80(6) no
N3 H3 . . 0.88(4) no
C4 C41 . . 1.524(6) no
C4 C5 . . 1.531(5) no
C5 C6 . . 1.356(6) no
C5 C15 . . 1.469(6) no
C6 C61 . . 1.501(6) no
C15 C16 . . 1.499(6) no
C41 C46 . . 1.388(6) no
C41 C42 . . 1.396(6) no
C42 C43 . . 1.381(7) no
C43 C44 . . 1.379(8) no
C44 C45 . . 1.373(8) no
C45 C46 . . 1.382(7) no
C4 H4 . . 0.9800 no
C16 H16A . . 0.9600 no
C16 H16B . . 0.9600 no
C16 H16C . . 0.9600 no
C42 H42 . . 0.9300 no
C43 H43 . . 0.9300 no
C44 H44 . . 0.9300 no
C45 H45 . . 0.9300 no
C46 H46 . . 0.9300 no
C61 H61A . . 0.9600 no
C61 H61B . . 0.9600 no
C61 H61C . . 0.9600 no

loop_
_geom_contact_atom_site_label_1
_geom_contact_atom_site_label_2
_geom_contact_distance
_geom_contact_site_symmetry_1
_geom_contact_site_symmetry_2
_geom_contact_publ_flag
S2 N3 3.436(4) . 3_655 no
S2 H45 3.1400 . 1_445 no
S2 H16C 3.1900 . 2_645 no
S2 H3 2.57(4) . 3_655 no
S2 H44 3.1200 . 3_755 no
O15 N1 2.898(5) . 1_565 no
O15 C41 3.283(5) . . no
O15 C46 3.201(6) . . no
O15 C61 3.333(6) . 1_565 no
O15 H1 2.14(6) . 1_565 no
O15 H4 2.3900 . . no
O15 H46 2.7400 . . no
O15 H61B 2.5400 . 1_565 no
N1 O15 2.898(5) . 1_545 no
N3 S2 3.436(4) . 3_655 no
N3 H42 2.7000 . . no
C2 C42 3.418(6) . . no
C15 C46 3.509(6) . . no
C16 C61 3.033(7) . . no
C41 O15 3.283(5) . . no
C42 C2 3.418(6) . . no
C44 C46 3.563(6) . 3_765 no
C44 C45 3.552(7) . 3_765 no
C45 C46 3.571(6) . 3_765 no
C45 C61 3.555(6) . 2_755 no
C45 C44 3.552(7) . 3_765 no
C45 C45 3.277(6) . 3_765 no
C46 C15 3.509(6) . . no
C46 O15 3.201(6) . . no
C46 C45 3.571(6) . 3_765 no
C46 C44 3.563(6) . 3_765 no
C61 C45 3.555(6) . 2_745 no
C61 C16 3.033(7) . . no
C61 O15 3.333(6) . 1_545 no
C2 H42 2.8200 . . no
C6 H16B 3.0100 . . no
C15 H61C 3.0200 . . no
C16 H61C 2.7100 . . no
C16 H61A 2.8900 . . no
C42 H16A 2.8600 . 2_745 no
C43 H16A 3.0800 . 2_745 no
C45 H61A 3.0500 . 2_755 no
C46 H61A 3.0900 . 2_755 no
C61 H16B 2.7700 . . no
C61 H16C 2.7900 . . no
H1 O15 2.14(6) . 1_545 no
H1 H61B 2.2000 . . no
H3 S2 2.57(4) . 3_655 no
H4 O15 2.3900 . . no
H4 H46 2.3700 . . no
H16A C42 2.8600 . 2_755 no
H16A C43 3.0800 . 2_755 no
H16B C6 3.0100 . . no
H16B C61 2.7700 . . no
H16B H61A 2.3400 . . no
H16C C61 2.7900 . . no
H16C H61C 2.1900 . . no
H16C S2 3.1900 . 2_655 no
H42 N3 2.7000 . . no
H42 C2 2.8200 . . no
H44 S2 3.1200 . 3_755 no
H45 S2 3.1400 . 1_665 no
H46 O15 2.7400 . . no
H46 H4 2.3700 . . no
H61A C16 2.8900 . . no
H61A H16B 2.3400 . . no
H61A C45 3.0500 . 2_745 no
H61A C46 3.0900 . 2_745 no
H61B O15 2.5400 . 1_545 no
H61B H1 2.2000 . . no
H61C C15 3.0200 . . no
H61C C16 2.7100 . . no
H61C H16C 2.1900 . . no

loop_
_geom_hbond_atom_site_label_D
_geom_hbond_atom_site_label_H
_geom_hbond_atom_site_label_A
_geom_hbond_site_symmetry_A
_geom_hbond_distance_DH
_geom_hbond_distance_HA
_geom_hbond_distance_DA
_geom_hbond_angle_DHA
_geom_hbond_publ_flag
N1 H1 O15 1_545 0.80(6) 2.14(6) 2.898(5) 158(5) yes
N3 H3 S2 3_655 0.88(4) 2.57(4) 3.436(4) 168(4) yes
C61 H61B O15 1_545 0.96 2.54 3.333(6) 140 yes

loop_
_geom_torsion_atom_site_label_1
_geom_torsion_atom_site_label_2
_geom_torsion_atom_site_label_3
_geom_torsion_atom_site_label_4
_geom_torsion_site_symmetry_1
_geom_torsion_site_symmetry_2
_geom_torsion_site_symmetry_3
_geom_torsion_site_symmetry_4
_geom_torsion
_geom_torsion_publ_flag
C6 N1 C2 S2 . . . . -167.7(3) no
C6 N1 C2 N3 . . . . 10.2(6) no
C2 N1 C6 C5 . . . . -12.3(6) no
C2 N1 C6 C61 . . . . 166.8(4) no
C4 N3 C2 S2 . . . . -171.4(3) no
C4 N3 C2 N1 . . . . 10.9(6) no
C2 N3 C4 C5 . . . . -25.7(5) no
C2 N3 C4 C41 . . . . 97.4(4) no
N3 C4 C5 C6 . . . . 22.0(5) no
N3 C4 C5 C15 . . . . -158.6(3) no
C41 C4 C5 C6 . . . . -102.5(4) no
C41 C4 C5 C15 . . . . 77.0(4) no
N3 C4 C41 C42 . . . . -42.5(5) no
N3 C4 C41 C46 . . . . 139.6(4) no
C5 C4 C41 C42 . . . . 80.5(4) no
C5 C4 C41 C46 . . . . -97.4(4) no
C4 C5 C6 N1 . . . . -5.6(6) no
C4 C5 C6 C61 . . . . 175.5(4) no
C15 C5 C6 N1 . . . . 175.0(4) no
C15 C5 C6 C61 . . . . -3.9(7) no
C4 C5 C15 O15 . . . . 17.8(6) no
C4 C5 C15 C16 . . . . -159.8(5) no
C6 C5 C15 O15 . . . . -162.8(5) no
C6 C5 C15 C16 . . . . 19.6(7) no
C4 C41 C42 C43 . . . . -176.7(4) no
C46 C41 C42 C43 . . . . 1.3(6) no
C4 C41 C46 C45 . . . . 176.3(4) no
C42 C41 C46 C45 . . . . -1.6(6) no
C41 C42 C43 C44 . . . . 0.5(7) no
C42 C43 C44 C45 . . . . -2.0(7) no
C43 C44 C45 C46 . . . . 1.6(7) no
C44 C45 C46 C41 . . . . 0.2(7) no

loop_
_cod_related_entry_id
_cod_related_entry_database
_cod_related_entry_code
1 ChemSpider 2108737
